data_7012400
loop_
_publ_author_name
'Kania, Rafa\/l'
'Lewi\'nski, Krzysztof'
'Sieklucka, Barbara'

_publ_section_title
;
 Self-assembly of tetranuclear {[Co(trien)]2[W(CN)8]2}2-- or
 {[Co(tren)]2[W(CN)8]2}2-- squares with alternating aliphatic tetramine
 Co(III) and octacyanotungstate(IV) corners
;
_journal_coden_ASTM DTARAF
_journal_issue 5
_journal_name_full 'Dalton Transactions'
_journal_page_first 1033
_journal_page_last 1040
_journal_paper_doi 10.1039/b210669h
_journal_year 2003
_chemical_formula_moiety '(C6 H18 N4 Co 3+)2, (C8 N8 W 4+)2, (K 1+)2, (H2 O)9'
_chemical_formula_sum 'C28 H54 Co2 K2 N24 O9 W2'
_chemical_formula_weight 1434.72
_space_group_IT_number 2
_symmetry_cell_setting triclinic
_symmetry_space_group_name_Hall '-P 1'
_symmetry_space_group_name_H-M 'P -1'
_atom_sites_solution_hydrogens geom
_atom_sites_solution_primary heavy
_atom_sites_solution_secondary difmap
_audit_creation_method SHELXL-97
_cell_angle_alpha 84.7700(8)
_cell_angle_beta 83.4290(7)
_cell_angle_gamma 88.5950(6)
_cell_formula_units_Z 2
_cell_length_a 11.7830(2)
_cell_length_b 13.0640(2)
_cell_length_c 16.4650(2)
_cell_measurement_temperature 293(2)
_cell_volume 2507.12(7)
_computing_cell_refinement 'DENZO-SMN (Otwinowski & Minor, 1997)'
_computing_data_collection 'COLLECT (Nonius BV, 1997-2000)'
_computing_data_reduction 'DENZO-SMN (Otwinowski & Minor, 1997)'
_computing_structure_refinement 'SHELXL-97 (Sheldrick, 1997)'
_computing_structure_solution 'SHELXS-97 (Sheldrick, 1990)'
_diffrn_ambient_temperature 293(2)
_diffrn_measured_fraction_theta_full 0.990
_diffrn_measured_fraction_theta_max 0.990
_diffrn_measurement_device_type 'Nonius KappaCCD'
_diffrn_measurement_method '\f and \w scans with the \k offsets'
_diffrn_radiation_monochromator graphite
_diffrn_radiation_source 'fine-focus sealed tube'
_diffrn_radiation_type MoK\a
_diffrn_radiation_wavelength 0.71070
_diffrn_reflns_av_R_equivalents 0.0876
_diffrn_reflns_av_sigmaI/netI 0.0974
_diffrn_reflns_limit_h_max 16
_diffrn_reflns_limit_h_min -16
_diffrn_reflns_limit_k_max 18
_diffrn_reflns_limit_k_min -18
_diffrn_reflns_limit_l_max 21
_diffrn_reflns_limit_l_min -22
_diffrn_reflns_number 21401
_diffrn_reflns_theta_full 29.66
_diffrn_reflns_theta_max 29.66
_diffrn_reflns_theta_min 1.25
_exptl_absorpt_coefficient_mu 5.460
_exptl_absorpt_correction_T_max 0.6113
_exptl_absorpt_correction_T_min 0.4081
_exptl_absorpt_correction_type 'multi-scan (DENZO-SMN; Otwinowski & Minor, 1997)'
_exptl_crystal_colour 'dark violet'
_exptl_crystal_density_diffrn 1.901
_exptl_crystal_density_meas ?
_exptl_crystal_density_method .
_exptl_crystal_description prism
_exptl_crystal_F_000 1404
_exptl_crystal_size_max 0.20
_exptl_crystal_size_mid 0.20
_exptl_crystal_size_min 0.10
_refine_diff_density_max 8.082
_refine_diff_density_min -3.497
_refine_diff_density_rms 0.430
_refine_ls_extinction_coef 0.0013(3)
_refine_ls_extinction_expression Fc^*^=kFc[1+0.001xFc^2^\l^3^/sin(2\q)]^-1/4^
_refine_ls_extinction_method SHELXL
_refine_ls_goodness_of_fit_ref 1.142
_refine_ls_hydrogen_treatment mixed
_refine_ls_matrix_type full
_refine_ls_number_parameters 605
_refine_ls_number_reflns 14037
_refine_ls_number_restraints 0
_refine_ls_restrained_S_all 1.142
_refine_ls_R_factor_all 0.1182
_refine_ls_R_factor_gt 0.0978
_refine_ls_shift/su_max 0.000
_refine_ls_shift/su_mean 0.000
_refine_ls_structure_factor_coef Fsqd
_refine_ls_weighting_details 'w=1/[\s^2^(Fo^2^)+(0.1312P)^2^+50.6314P] where P=(Fo^2^+2Fc^2^)/3'
_refine_ls_weighting_scheme calc
_refine_ls_wR_factor_gt 0.2612
_refine_ls_wR_factor_ref 0.2745
_reflns_number_gt 11087
_reflns_number_total 14037
_reflns_threshold_expression >2sigma(I)
_cod_data_source_file b210669h.txt
_cod_data_source_block kco
_cod_depositor_comments
;
The following automatic conversions were performed:

'_refine_ls_weighting_scheme' value 'calc
w=1/[\s^2^(Fo^2^)+(0.1312P)^2^+50.6314P] where P=(Fo^2^+2Fc^2^)/3'
was changed to 'calc'. New tag '_refine_ls_weighting_details' was
created. The value of the new tag was set to
'w=1/[\s^2^(Fo^2^)+(0.1312P)^2^+50.6314P] where P=(Fo^2^+2Fc^2^)/3'.

Automatic conversion script
Id: cif_fix_values 3143 2015-03-26 13:38:13Z robertas 
;
_cod_original_cell_volume 2507.12(6)
_cod_original_formula_sum 'C28 H54 N24 O9 Co2 K2 W2'
_cod_database_code 7012400

loop_
_symmetry_equiv_pos_as_xyz
'x, y, z'
'-x, -y, -z'

loop_
_atom_site_label
_atom_site_type_symbol
_atom_site_fract_x
_atom_site_fract_y
_atom_site_fract_z
_atom_site_U_iso_or_equiv
_atom_site_adp_type
_atom_site_occupancy
_atom_site_calc_flag
_atom_site_refinement_flags
_atom_site_disorder_assembly
_atom_site_disorder_group
W1 W 0.23449(4) 0.70579(3) 0.06396(3) 0.02373(16) Uani 1 d . . .
W2 W 0.23902(4) 0.29387(3) 0.44774(3) 0.02526(16) Uani 1 d . . .
Co1 Co 0.24634(14) 0.31467(13) 0.13045(10) 0.0263(3) Uani 1 d . . .
Co2 Co 0.27379(15) 0.68691(13) 0.37510(10) 0.0274(3) Uani 1 d . . .
K1 K 0.1772(5) 0.0520(4) 0.7989(4) 0.0749(13) Uani 1 d . . .
K2 K 0.1743(9) 0.4669(6) 0.7875(5) 0.129(3) Uani 1 d . . .
O1 O 0.3836(15) 0.0424(17) 0.8641(16) 0.113(8) Uani 1 d . . .
O2 O 0.0977(16) -0.0427(16) 0.6735(12) 0.092(5) Uani 1 d . . .
O3 O 0.185(3) 0.2570(18) 0.7730(14) 0.156(12) Uani 1 d . . .
O4 O 0.3643(17) -0.0504(17) 0.6766(16) 0.122(8) Uani 1 d . . .
O5 O 0.0835(16) 0.6562(16) 0.7249(10) 0.088(5) Uani 1 d . . .
O6 O 0.4327(17) 0.4188(17) 0.7809(11) 0.098(6) Uani 1 d . . .
O7 O -0.0284(17) 0.4437(16) 0.7169(14) 0.107(7) Uani 1 d . . .
C11 C 0.2577(11) 0.6919(9) 0.1908(7) 0.028(2) Uani 1 d . . .
N11 N 0.2745(10) 0.6887(9) 0.2592(6) 0.032(2) Uani 1 d . . .
C12 C 0.0622(13) 0.6667(15) 0.0512(9) 0.049(4) Uani 1 d . . .
N12 N -0.0276(13) 0.6405(13) 0.0416(13) 0.067(5) Uani 1 d . . .
C13 C 0.3431(13) 0.8331(11) 0.0762(9) 0.039(3) Uani 1 d . . .
N13 N 0.4039(15) 0.8985(13) 0.0831(13) 0.066(5) Uani 1 d . . .
C14 C 0.4091(13) 0.6564(16) 0.0548(8) 0.052(5) Uani 1 d . . .
N14 N 0.5006(11) 0.6206(13) 0.0510(10) 0.052(3) Uani 1 d . . .
C15 C 0.1157(13) 0.8152(13) 0.1202(11) 0.046(4) Uani 1 d . . .
N15 N 0.0543(17) 0.8710(16) 0.1513(15) 0.088(7) Uani 1 d . . .
C16 C 0.2110(17) 0.8143(15) -0.0384(10) 0.055(4) Uani 1 d . . .
N16 N 0.199(2) 0.8722(17) -0.0956(14) 0.101(8) Uani 1 d . . .
C17 C 0.2585(15) 0.6226(14) -0.0460(9) 0.047(4) Uani 1 d . . .
N17 N 0.2710(19) 0.5806(17) -0.1030(10) 0.077(6) Uani 1 d . . .
C18 C 0.2216(11) 0.5454(11) 0.1061(8) 0.032(3) Uani 1 d . . .
N18 N 0.2220(10) 0.4590(9) 0.1240(7) 0.034(2) Uani 1 d . . .
C21 C 0.2536(11) 0.4556(11) 0.4068(7) 0.031(2) Uani 1 d . . .
N21 N 0.2605(10) 0.5412(9) 0.3881(6) 0.031(2) Uani 1 d . . .
C22 C 0.2382(10) 0.3065(10) 0.3179(8) 0.030(2) Uani 1 d . . .
N22 N 0.2341(10) 0.3091(9) 0.2480(7) 0.035(2) Uani 1 d . . .
C23 C 0.0656(12) 0.3444(16) 0.4484(9) 0.048(4) Uani 1 d . . .
N23 N -0.0272(11) 0.3761(12) 0.4452(11) 0.054(4) Uani 1 d . . .
C24 C 0.4097(14) 0.3284(16) 0.4585(8) 0.051(4) Uani 1 d . . .
N24 N 0.5025(12) 0.3600(14) 0.4650(12) 0.063(4) Uani 1 d . . .
C25 C 0.3560(14) 0.1747(12) 0.4032(10) 0.045(3) Uani 1 d . . .
N25 N 0.4146(17) 0.1115(14) 0.3809(14) 0.079(6) Uani 1 d . . .
C26 C 0.2456(17) 0.1877(15) 0.5540(10) 0.056(5) Uani 1 d . . .
N26 N 0.249(2) 0.1292(17) 0.6115(13) 0.097(8) Uani 1 d . . .
C27 C 0.1322(15) 0.1675(11) 0.4271(9) 0.042(3) Uani 1 d . . .
N27 N 0.0751(15) 0.1047(13) 0.4141(12) 0.067(5) Uani 1 d . . .
C28 C 0.2141(17) 0.3768(15) 0.5571(10) 0.053(4) Uani 1 d . . .
N28 N 0.205(2) 0.4183(17) 0.6161(11) 0.088(7) Uani 1 d . . .
N30 N 0.2757(14) 0.1686(10) 0.1281(8) 0.047(3) Uani 1 d . . .
N31 N 0.2596(10) 0.3239(9) 0.0119(6) 0.032(2) Uani 1 d . . .
H311 H 0.2019 0.3630 -0.0059 0.070 Uiso 1 calc R . .
H312 H 0.3257 0.3544 -0.0087 0.070 Uiso 1 calc R . .
C32 C 0.256(3) 0.2214(16) -0.0181(12) 0.074(7) Uani 1 d . . .
H321 H 0.1789 0.2070 -0.0275 0.070 Uiso 1 calc R . .
H322 H 0.3043 0.2207 -0.0701 0.070 Uiso 1 calc R . .
C33 C 0.296(2) 0.1416(16) 0.0400(13) 0.072(6) Uani 1 d . . .
H331 H 0.3771 0.1296 0.0257 0.070 Uiso 1 calc R . .
H332 H 0.2570 0.0782 0.0353 0.070 Uiso 1 calc R . .
N34 N 0.0840(11) 0.2835(12) 0.1381(8) 0.047(3) Uani 1 d . . .
H341 H 0.0461 0.3110 0.1817 0.070 Uiso 1 calc R . .
H342 H 0.0547 0.3106 0.0926 0.070 Uiso 1 calc R . .
C35 C 0.071(2) 0.1668(15) 0.1472(13) 0.066(6) Uani 1 d . . .
H351 H 0.0051 0.1483 0.1866 0.070 Uiso 1 calc R . .
H352 H 0.0578 0.1432 0.0949 0.070 Uiso 1 calc R . .
C36 C 0.176(2) 0.1165(15) 0.1758(13) 0.071(6) Uani 1 d . . .
H361 H 0.1772 0.1227 0.2339 0.070 Uiso 1 calc R . .
H362 H 0.1777 0.0440 0.1669 0.070 Uiso 1 calc R . .
N37 N 0.4122(10) 0.3258(12) 0.1308(7) 0.043(3) Uani 1 d . . .
H371 H 0.4414 0.3631 0.0848 0.070 Uiso 1 calc R . .
H372 H 0.4263 0.3591 0.1740 0.070 Uiso 1 calc R . .
C38 C 0.4686(19) 0.225(2) 0.1355(13) 0.078(7) Uani 1 d . . .
H381 H 0.5274 0.2246 0.1722 0.070 Uiso 1 calc R . .
H382 H 0.5046 0.2115 0.0815 0.070 Uiso 1 calc R . .
C39 C 0.385(2) 0.1466(16) 0.1656(13) 0.070(6) Uani 1 d . . .
H391 H 0.3696 0.1448 0.2248 0.070 Uiso 1 calc R . .
H392 H 0.4148 0.0798 0.1518 0.070 Uiso 1 calc R . .
N40 N 0.2910(19) 0.8358(10) 0.3709(8) 0.066(5) Uani 1 d . . .
N41 N 0.2674(10) 0.6843(9) 0.4935(6) 0.032(2) Uani 1 d . . .
H411 H 0.2114 0.6422 0.5173 0.070 Uiso 1 calc R . .
H412 H 0.3340 0.6597 0.5096 0.070 Uiso 1 calc R . .
C42 C 0.246(2) 0.7881(17) 0.5198(10) 0.064(5) Uani 1 d . . .
H421 H 0.1639 0.8017 0.5277 0.070 Uiso 1 calc R . .
H422 H 0.2759 0.7933 0.5716 0.070 Uiso 1 calc R . .
C43 C 0.300(3) 0.8634(15) 0.4575(13) 0.085(8) Uani 1 d . . .
H431 H 0.3800 0.8683 0.4653 0.070 Uiso 1 calc R . .
H432 H 0.2644 0.9303 0.4644 0.070 Uiso 1 calc R . .
N44 N 0.1090(12) 0.7117(13) 0.3788(8) 0.053(4) Uani 1 d . . .
H441 H 0.0821 0.6832 0.3372 0.070 Uiso 1 calc R . .
H442 H 0.0735 0.6827 0.4263 0.070 Uiso 1 calc R . .
C45 C 0.085(2) 0.827(2) 0.3718(15) 0.086(9) Uani 1 d . . .
H451 H 0.0259 0.8432 0.3362 0.070 Uiso 1 calc R . .
H452 H 0.0589 0.8490 0.4255 0.070 Uiso 1 calc R . .
C46 C 0.191(3) 0.8818(16) 0.3376(11) 0.097(11) Uani 1 d . . .
H461 H 0.2011 0.8806 0.2784 0.070 Uiso 1 calc R . .
H462 H 0.1841 0.9530 0.3499 0.070 Uiso 1 calc R . .
N47 N 0.4404(11) 0.6787(13) 0.3591(8) 0.050(3) Uani 1 d . . .
H471 H 0.4662 0.6443 0.4034 0.070 Uiso 1 calc R . .
H472 H 0.4631 0.6439 0.3152 0.070 Uiso 1 calc R . .
C48 C 0.490(3) 0.784(3) 0.3463(17) 0.111(13) Uani 1 d . . .
H481 H 0.5134 0.8039 0.3972 0.070 Uiso 1 calc R . .
H482 H 0.5561 0.7857 0.3054 0.070 Uiso 1 calc R . .
C49 C 0.400(3) 0.8566(19) 0.3181(15) 0.104(12) Uani 1 d . . .
H491 H 0.3907 0.8478 0.2614 0.070 Uiso 1 calc R . .
H492 H 0.4230 0.9269 0.3212 0.070 Uiso 1 calc R . .
O11 O 0.2710(15) -0.2301(12) 0.7468(9) 0.072(4) Uani 1 d . . .
O12 O 0.452(2) 0.621(2) 0.7259(12) 0.128(9) Uani 1 d . . .

loop_
_atom_site_aniso_label
_atom_site_aniso_U_11
_atom_site_aniso_U_22
_atom_site_aniso_U_33
_atom_site_aniso_U_23
_atom_site_aniso_U_13
_atom_site_aniso_U_12
W1 0.0275(3) 0.0232(3) 0.0200(2) 0.00075(16) -0.00260(16) 0.00004(16)
W2 0.0294(3) 0.0235(3) 0.0221(2) 0.00234(16) -0.00298(16) -0.00092(16)
Co1 0.0337(8) 0.0227(8) 0.0218(7) -0.0015(6) -0.0002(6) -0.0003(6)
Co2 0.0390(9) 0.0230(8) 0.0201(7) -0.0022(6) -0.0027(6) -0.0013(6)
K1 0.083(3) 0.063(3) 0.082(3) 0.001(2) -0.032(3) -0.001(2)
K2 0.215(9) 0.091(5) 0.103(5) -0.034(4) -0.091(6) 0.034(5)
O1 0.058(10) 0.119(17) 0.18(2) -0.084(16) -0.026(11) 0.004(10)
O2 0.080(11) 0.104(14) 0.091(13) 0.000(11) -0.005(9) -0.022(10)
O3 0.31(4) 0.082(15) 0.076(14) 0.020(11) -0.026(19) 0.00(2)
O4 0.076(12) 0.104(16) 0.17(2) 0.034(15) 0.015(13) 0.007(11)
O5 0.094(12) 0.119(15) 0.051(8) -0.019(9) 0.002(8) -0.004(11)
O6 0.099(13) 0.128(17) 0.067(10) -0.016(11) -0.003(9) 0.032(12)
O7 0.080(12) 0.104(15) 0.141(19) -0.007(13) -0.020(12) -0.034(11)
C11 0.039(6) 0.020(5) 0.025(5) -0.004(4) -0.004(4) 0.001(4)
N11 0.049(6) 0.031(5) 0.016(4) 0.001(4) 0.000(4) -0.001(4)
C12 0.035(7) 0.074(12) 0.033(7) 0.019(7) -0.003(5) 0.006(7)
N12 0.037(7) 0.054(9) 0.113(15) 0.006(9) -0.031(8) -0.004(6)
C13 0.043(7) 0.032(7) 0.041(7) 0.002(6) -0.005(6) -0.010(5)
N13 0.058(9) 0.045(9) 0.097(14) -0.008(9) -0.010(9) -0.010(7)
C14 0.039(8) 0.093(14) 0.016(5) 0.014(7) 0.008(5) 0.004(8)
N14 0.033(6) 0.065(9) 0.056(8) -0.004(7) 0.002(6) 0.008(6)
C15 0.036(7) 0.041(8) 0.062(10) -0.015(7) -0.001(7) 0.005(6)
N15 0.063(11) 0.077(13) 0.126(19) -0.043(13) 0.005(11) 0.024(10)
C16 0.066(11) 0.062(11) 0.036(8) 0.016(7) -0.019(7) -0.009(8)
N16 0.14(2) 0.073(14) 0.084(14) 0.046(12) -0.046(14) -0.006(13)
C17 0.062(10) 0.050(9) 0.031(7) -0.009(6) -0.008(6) 0.001(7)
N17 0.107(15) 0.089(14) 0.042(8) -0.032(9) -0.014(9) 0.008(11)
C18 0.029(6) 0.041(7) 0.028(6) -0.006(5) -0.008(4) -0.001(5)
N18 0.044(6) 0.032(6) 0.027(5) -0.009(4) -0.006(4) -0.002(4)
C21 0.035(6) 0.036(7) 0.023(5) -0.002(5) -0.005(4) 0.004(5)
N21 0.041(6) 0.029(5) 0.023(5) 0.000(4) -0.006(4) -0.002(4)
C22 0.028(6) 0.029(6) 0.029(6) 0.002(5) 0.001(4) 0.003(4)
N22 0.043(6) 0.029(6) 0.032(5) -0.002(4) 0.004(4) 0.000(4)
C23 0.031(7) 0.088(13) 0.024(6) -0.005(7) -0.004(5) -0.005(7)
N23 0.033(7) 0.054(9) 0.075(10) -0.005(7) -0.004(6) -0.001(6)
C24 0.046(8) 0.087(13) 0.019(6) 0.015(7) -0.011(5) -0.007(8)
N24 0.033(7) 0.075(11) 0.086(12) -0.008(9) -0.021(7) -0.010(7)
C25 0.047(8) 0.038(8) 0.050(9) -0.006(6) -0.008(7) 0.011(6)
N25 0.078(12) 0.050(10) 0.106(16) -0.006(10) -0.010(11) 0.023(9)
C26 0.074(12) 0.056(10) 0.037(8) 0.020(7) -0.018(8) -0.024(9)
N26 0.16(2) 0.072(13) 0.062(12) 0.030(10) -0.032(13) -0.026(14)
C27 0.060(9) 0.025(6) 0.040(7) -0.002(5) -0.004(6) -0.008(6)
N27 0.067(10) 0.049(9) 0.087(13) -0.022(9) -0.004(9) -0.019(8)
C28 0.072(11) 0.056(10) 0.030(7) -0.006(7) -0.002(7) 0.014(8)
N28 0.135(19) 0.094(15) 0.039(8) -0.024(9) -0.018(10) 0.042(14)
N30 0.080(10) 0.024(6) 0.037(6) -0.001(5) -0.001(6) 0.002(6)
N31 0.036(6) 0.039(6) 0.021(5) -0.004(4) 0.001(4) -0.001(4)
C32 0.14(2) 0.051(11) 0.039(9) -0.022(8) -0.019(11) 0.021(12)
C33 0.119(19) 0.047(11) 0.053(11) -0.021(9) -0.011(11) 0.013(11)
N34 0.041(7) 0.068(9) 0.034(6) -0.011(6) 0.003(5) -0.026(6)
C35 0.088(15) 0.051(11) 0.057(11) 0.001(9) 0.010(10) -0.041(10)
C36 0.121(19) 0.036(9) 0.059(11) 0.004(8) -0.028(12) -0.025(10)
N37 0.038(6) 0.067(9) 0.025(5) -0.006(5) -0.004(4) 0.007(6)
C38 0.061(12) 0.11(2) 0.057(12) 0.005(12) -0.011(9) 0.047(13)
C39 0.101(17) 0.049(11) 0.060(11) -0.010(9) -0.011(11) 0.043(11)
N40 0.155(17) 0.017(6) 0.027(6) -0.005(5) -0.002(8) -0.017(8)
N41 0.040(6) 0.037(6) 0.019(4) 0.000(4) -0.003(4) 0.000(4)
C42 0.099(15) 0.070(13) 0.024(7) -0.020(8) 0.001(8) -0.014(11)
C43 0.16(3) 0.031(9) 0.061(13) -0.017(9) -0.002(14) -0.018(12)
N44 0.051(8) 0.076(11) 0.030(6) 0.001(6) -0.007(5) 0.024(7)
C45 0.094(17) 0.096(19) 0.060(13) 0.000(12) 0.002(12) 0.058(15)
C46 0.22(3) 0.041(10) 0.030(8) -0.009(7) -0.037(14) 0.053(16)
N47 0.042(7) 0.074(10) 0.034(6) -0.004(6) -0.002(5) -0.007(6)
C48 0.11(2) 0.15(3) 0.069(16) -0.010(18) 0.015(15) -0.10(2)
C49 0.19(3) 0.067(15) 0.061(13) -0.007(11) 0.001(17) -0.09(2)
O11 0.104(12) 0.059(9) 0.051(8) 0.008(6) -0.012(7) 0.002(8)
O12 0.17(2) 0.14(2) 0.064(11) -0.015(12) 0.026(13) 0.018(17)

loop_
_atom_type_symbol
_atom_type_description
_atom_type_scat_dispersion_real
_atom_type_scat_dispersion_imag
_atom_type_scat_source
K K 0.2009 0.2494 'International Tables Vol C Tables 4.2.6.8 and 6.1.1.4'
Co Co 0.3494 0.9721 'International Tables Vol C Tables 4.2.6.8 and 6.1.1.4'
W W -0.8490 6.8722 'International Tables Vol C Tables 4.2.6.8 and 6.1.1.4'
C C 0.0033 0.0016 'International Tables Vol C Tables 4.2.6.8 and 6.1.1.4'
N N 0.0061 0.0033 'International Tables Vol C Tables 4.2.6.8 and 6.1.1.4'
O O 0.0106 0.0060 'International Tables Vol C Tables 4.2.6.8 and 6.1.1.4'
H H 0.0000 0.0000 'International Tables Vol C Tables 4.2.6.8 and 6.1.1.4'

loop_
_geom_angle_atom_site_label_1
_geom_angle_atom_site_label_2
_geom_angle_atom_site_label_3
_geom_angle
_geom_angle_site_symmetry_1
_geom_angle_site_symmetry_3
_geom_angle_publ_flag
C11 W1 C14 80.9(5) . . ?
C11 W1 C16 143.6(6) . . ?
C14 W1 C16 108.7(7) . . ?
C11 W1 C12 109.0(5) . . ?
C14 W1 C12 146.3(8) . . ?
C16 W1 C12 82.8(6) . . ?
C11 W1 C18 72.9(5) . . ?
C14 W1 C18 77.6(6) . . ?
C16 W1 C18 142.9(6) . . ?
C12 W1 C18 75.0(6) . . ?
C11 W1 C13 76.2(5) . . ?
C14 W1 C13 69.9(7) . . ?
C16 W1 C13 74.8(6) . . ?
C12 W1 C13 143.2(7) . . ?
C18 W1 C13 137.9(5) . . ?
C11 W1 C15 74.2(6) . . ?
C14 W1 C15 142.6(7) . . ?
C16 W1 C15 78.4(8) . . ?
C12 W1 C15 69.7(7) . . ?
C18 W1 C15 119.4(6) . . ?
C13 W1 C15 77.3(6) . . ?
C11 W1 C17 142.4(6) . . ?
C14 W1 C17 75.2(7) . . ?
C16 W1 C17 72.7(7) . . ?
C12 W1 C17 78.5(7) . . ?
C18 W1 C17 73.9(6) . . ?
C13 W1 C17 120.4(6) . . ?
C15 W1 C17 139.2(7) . . ?
C24 W2 C22 101.5(5) . . ?
C24 W2 C23 148.7(8) . . ?
C22 W2 C23 84.1(5) . . ?
C24 W2 C26 87.1(6) . . ?
C22 W2 C26 144.1(7) . . ?
C23 W2 C26 106.4(7) . . ?
C24 W2 C21 75.5(6) . . ?
C22 W2 C21 73.3(5) . . ?
C23 W2 C21 76.8(6) . . ?
C26 W2 C21 142.0(6) . . ?
C24 W2 C28 80.3(7) . . ?
C22 W2 C28 144.8(6) . . ?
C23 W2 C28 78.0(7) . . ?
C26 W2 C28 70.7(7) . . ?
C21 W2 C28 73.3(6) . . ?
C24 W2 C27 141.5(7) . . ?
C22 W2 C27 76.5(5) . . ?
C23 W2 C27 69.9(7) . . ?
C26 W2 C27 75.5(6) . . ?
C21 W2 C27 136.7(5) . . ?
C28 W2 C27 123.5(7) . . ?
C24 W2 C25 68.4(7) . . ?
C22 W2 C25 74.2(5) . . ?
C23 W2 C25 141.4(7) . . ?
C26 W2 C25 77.0(8) . . ?
C21 W2 C25 124.4(6) . . ?
C28 W2 C25 135.7(6) . . ?
C27 W2 C25 74.2(6) . . ?
N18 Co1 N22 90.6(5) . . ?
N18 Co1 N31 88.1(5) . . ?
N22 Co1 N31 178.6(5) . . ?
N18 Co1 N30 175.5(5) . . ?
N22 Co1 N30 93.7(5) . . ?
N31 Co1 N30 87.7(5) . . ?
N18 Co1 N34 94.2(6) . . ?
N22 Co1 N34 89.1(5) . . ?
N31 Co1 N34 91.5(5) . . ?
N30 Co1 N34 87.1(7) . . ?
N18 Co1 N37 93.4(6) . . ?
N22 Co1 N37 87.4(5) . . ?
N31 Co1 N37 92.2(5) . . ?
N30 Co1 N37 85.5(7) . . ?
N34 Co1 N37 171.6(6) . . ?
N21 Co2 N11 91.4(5) . . ?
N21 Co2 N41 88.1(5) . . ?
N11 Co2 N41 178.0(5) . . ?
N21 Co2 N47 92.4(6) . . ?
N11 Co2 N47 88.4(5) . . ?
N41 Co2 N47 93.6(5) . . ?
N21 Co2 N40 175.3(5) . . ?
N11 Co2 N40 93.1(5) . . ?
N41 Co2 N40 87.4(5) . . ?
N47 Co2 N40 86.5(8) . . ?
N21 Co2 N44 94.0(6) . . ?
N11 Co2 N44 86.3(5) . . ?
N41 Co2 N44 91.8(5) . . ?
N47 Co2 N44 171.8(6) . . ?
N40 Co2 N44 87.5(8) . . ?
O3 K1 O2 114.1(7) . . ?
O3 K1 O1 91.9(9) . . ?
O2 K1 O1 132.9(6) . . ?
O3 K1 N16 149.2(8) . 1_546 ?
O2 K1 N16 96.5(7) . 1_546 ?
O1 K1 N16 68.0(8) . 1_546 ?
O3 K1 N15 73.6(9) . 2_566 ?
O2 K1 N15 90.3(6) . 2_566 ?
O1 K1 N15 135.9(7) . 2_566 ?
N16 K1 N15 104.2(8) 1_546 2_566 ?
O3 K1 O4 110.3(8) . . ?
O2 K1 O4 63.7(6) . . ?
O1 K1 O4 70.8(7) . . ?
N16 K1 O4 85.6(7) 1_546 . ?
N15 K1 O4 153.3(7) 2_566 . ?
O3 K1 N26 67.3(7) . . ?
O2 K1 N26 58.7(6) . . ?
O1 K1 N26 102.7(8) . . ?
N16 K1 N26 137.9(7) 1_546 . ?
N15 K1 N26 108.9(7) 2_566 . ?
O4 K1 N26 53.7(7) . . ?
O3 K2 N17 129.4(8) . 1_556 ?
O3 K2 O7 80.3(9) . . ?
N17 K2 O7 142.4(7) 1_556 . ?
O3 K2 O5 144.5(7) . . ?
N17 K2 O5 86.1(6) 1_556 . ?
O7 K2 O5 67.3(6) . . ?
O3 K2 N28 67.5(7) . . ?
N17 K2 N28 141.5(8) 1_556 . ?
O7 K2 N28 64.7(7) . . ?
O5 K2 N28 85.0(6) . . ?
O3 K2 O6 77.2(9) . . ?
N17 K2 O6 70.1(6) 1_556 . ?
O7 K2 O6 146.8(7) . . ?
O5 K2 O6 123.5(7) . . ?
N28 K2 O6 84.1(6) . . ?
O3 K2 N12 74.5(7) . 2_566 ?
N17 K2 N12 83.4(6) 1_556 2_566 ?
O7 K2 N12 84.5(6) . 2_566 ?
O5 K2 N12 114.8(5) . 2_566 ?
N28 K2 N12 133.9(7) . 2_566 ?
O6 K2 N12 112.3(5) . 2_566 ?
K1 O3 K2 165.7(10) . . ?
N11 C11 W1 176.3(11) . . ?
C11 N11 Co2 169.9(12) . . ?
N12 C12 W1 175.7(18) . . ?
C12 N12 K2 113.6(14) . 2_566 ?
N13 C13 W1 177.6(15) . . ?
N14 C14 W1 173.9(18) . . ?
N15 C15 W1 178(2) . . ?
C15 N15 K1 152.2(18) . 2_566 ?
N16 C16 W1 178(2) . . ?
C16 N16 K1 164(2) . 1_564 ?
N17 C17 W1 179.4(18) . . ?
C17 N17 K2 147.9(18) . 1_554 ?
N18 C18 W1 174.6(12) . . ?
C18 N18 Co1 166.4(11) . . ?
N21 C21 W2 177.6(11) . . ?
C21 N21 Co2 170.7(10) . . ?
N22 C22 W2 176.5(12) . . ?
C22 N22 Co1 173.3(12) . . ?
N23 C23 W2 176.2(15) . . ?
N24 C24 W2 172.2(18) . . ?
N25 C25 W2 178.4(18) . . ?
N26 C26 W2 179(2) . . ?
C26 N26 K1 153(2) . . ?
N27 C27 W2 177.2(16) . . ?
N28 C28 W2 177.0(17) . . ?
C28 N28 K2 164.3(19) . . ?
C36 N30 C39 113.1(16) . . ?
C36 N30 C33 113.4(16) . . ?
C39 N30 C33 107.4(16) . . ?
C36 N30 Co1 106.5(12) . . ?
C39 N30 Co1 106.4(11) . . ?
C33 N30 Co1 109.8(11) . . ?
C32 N31 Co1 111.1(10) . . ?
C32 N31 H311 109.4 . . ?
Co1 N31 H311 109.4 . . ?
C32 N31 H312 109.4 . . ?
Co1 N31 H312 109.4 . . ?
H311 N31 H312 108.0 . . ?
C33 C32 N31 111.7(15) . . ?
C33 C32 H321 109.3 . . ?
N31 C32 H321 109.3 . . ?
C33 C32 H322 109.3 . . ?
N31 C32 H322 109.3 . . ?
H321 C32 H322 107.9 . . ?
C32 C33 N30 113.1(15) . . ?
C32 C33 H331 109.0 . . ?
N30 C33 H331 109.0 . . ?
C32 C33 H332 109.0 . . ?
N30 C33 H332 109.0 . . ?
H331 C33 H332 107.8 . . ?
C35 N34 Co1 108.6(13) . . ?
C35 N34 H341 110.0 . . ?
Co1 N34 H341 110.0 . . ?
C35 N34 H342 110.0 . . ?
Co1 N34 H342 110.0 . . ?
H341 N34 H342 108.3 . . ?
C36 C35 N34 109.8(15) . . ?
C36 C35 H351 109.7 . . ?
N34 C35 H351 109.7 . . ?
C36 C35 H352 109.7 . . ?
N34 C35 H352 109.7 . . ?
H351 C35 H352 108.2 . . ?
N30 C36 C35 107.7(15) . . ?
N30 C36 H361 110.2 . . ?
C35 C36 H361 110.2 . . ?
N30 C36 H362 110.2 . . ?
C35 C36 H362 110.2 . . ?
H361 C36 H362 108.5 . . ?
C38 N37 Co1 111.9(14) . . ?
C38 N37 H371 109.2 . . ?
Co1 N37 H371 109.2 . . ?
C38 N37 H372 109.2 . . ?
Co1 N37 H372 109.2 . . ?
H371 N37 H372 107.9 . . ?
N37 C38 C39 109.5(16) . . ?
N37 C38 H381 109.8 . . ?
C39 C38 H381 109.8 . . ?
N37 C38 H382 109.8 . . ?
C39 C38 H382 109.8 . . ?
H381 C38 H382 108.2 . . ?
C38 C39 N30 110.4(15) . . ?
C38 C39 H391 109.6 . . ?
N30 C39 H391 109.6 . . ?
C38 C39 H392 109.6 . . ?
N30 C39 H392 109.6 . . ?
H391 C39 H392 108.1 . . ?
C46 N40 C49 114(2) . . ?
C46 N40 C43 112.3(18) . . ?
C49 N40 C43 110(2) . . ?
C46 N40 Co2 106.6(14) . . ?
C49 N40 Co2 104.5(14) . . ?
C43 N40 Co2 108.0(10) . . ?
C42 N41 Co2 110.4(9) . . ?
C42 N41 H411 109.6 . . ?
Co2 N41 H411 109.6 . . ?
C42 N41 H412 109.6 . . ?
Co2 N41 H412 109.6 . . ?
H411 N41 H412 108.1 . . ?
C43 C42 N41 109.5(14) . . ?
C43 C42 H421 109.8 . . ?
N41 C42 H421 109.8 . . ?
C43 C42 H422 109.8 . . ?
N41 C42 H422 109.8 . . ?
H421 C42 H422 108.2 . . ?
C42 C43 N40 112.4(16) . . ?
C42 C43 H431 109.1 . . ?
N40 C43 H431 109.1 . . ?
C42 C43 H432 109.1 . . ?
N40 C43 H432 109.1 . . ?
H431 C43 H432 107.9 . . ?
C45 N44 Co2 109.2(14) . . ?
C45 N44 H441 109.8 . . ?
Co2 N44 H441 109.8 . . ?
C45 N44 H442 109.8 . . ?
Co2 N44 H442 109.8 . . ?
H441 N44 H442 108.3 . . ?
C46 C45 N44 109.5(16) . . ?
C46 C45 H451 109.8 . . ?
N44 C45 H451 109.8 . . ?
C46 C45 H452 109.8 . . ?
N44 C45 H452 109.8 . . ?
H451 C45 H452 108.2 . . ?
N40 C46 C45 111.9(17) . . ?
N40 C46 H461 109.2 . . ?
C45 C46 H461 109.2 . . ?
N40 C46 H462 109.2 . . ?
C45 C46 H462 109.2 . . ?
H461 C46 H462 107.9 . . ?
C48 N47 Co2 110.4(17) . . ?
C48 N47 H471 109.6 . . ?
Co2 N47 H471 109.6 . . ?
C48 N47 H472 109.6 . . ?
Co2 N47 H472 109.6 . . ?
H471 N47 H472 108.1 . . ?
C49 C48 N47 107.9(19) . . ?
C49 C48 H481 110.1 . . ?
N47 C48 H481 110.1 . . ?
C49 C48 H482 110.1 . . ?
N47 C48 H482 110.1 . . ?
H481 C48 H482 108.4 . . ?
C48 C49 N40 109.2(19) . . ?
C48 C49 H491 109.8 . . ?
N40 C49 H491 109.8 . . ?
C48 C49 H492 109.8 . . ?
N40 C49 H492 109.8 . . ?
H491 C49 H492 108.3 . . ?

loop_
_geom_bond_atom_site_label_1
_geom_bond_atom_site_label_2
_geom_bond_distance
_geom_bond_site_symmetry_2
_geom_bond_publ_flag
W1 C11 2.128(12) . ?
W1 C14 2.134(16) . ?
W1 C16 2.140(15) . ?
W1 C12 2.144(16) . ?
W1 C18 2.150(14) . ?
W1 C13 2.161(14) . ?
W1 C15 2.170(15) . ?
W1 C17 2.184(15) . ?
W2 C24 2.102(16) . ?
W2 C22 2.130(13) . ?
W2 C23 2.132(15) . ?
W2 C26 2.139(15) . ?
W2 C21 2.163(14) . ?
W2 C28 2.174(16) . ?
W2 C27 2.175(15) . ?
W2 C25 2.176(15) . ?
Co1 N18 1.896(12) . ?
Co1 N22 1.919(12) . ?
Co1 N31 1.934(10) . ?
Co1 N30 1.934(13) . ?
Co1 N34 1.953(12) . ?
Co1 N37 1.965(13) . ?
Co2 N21 1.904(11) . ?
Co2 N11 1.905(10) . ?
Co2 N41 1.939(10) . ?
Co2 N47 1.953(14) . ?
Co2 N40 1.955(12) . ?
Co2 N44 1.955(14) . ?
K1 O3 2.68(2) . ?
K1 O2 2.76(2) . ?
K1 O1 2.764(18) . ?
K1 N16 2.817(18) 1_546 ?
K1 N15 2.937(18) 2_566 ?
K1 O4 3.17(2) . ?
K1 N26 3.18(2) . ?
K2 O3 2.77(2) . ?
K2 N17 2.792(19) 1_556 ?
K2 O7 2.81(2) . ?
K2 O5 2.83(2) . ?
K2 N28 2.929(18) . ?
K2 O6 3.09(2) . ?
K2 N12 3.34(2) 2_566 ?
C11 N11 1.163(16) . ?
C12 N12 1.15(2) . ?
N12 K2 3.34(2) 2_566 ?
C13 N13 1.15(2) . ?
C14 N14 1.16(2) . ?
C15 N15 1.13(2) . ?
N15 K1 2.937(18) 2_566 ?
C16 N16 1.17(2) . ?
N16 K1 2.817(18) 1_564 ?
C17 N17 1.12(2) . ?
N17 K2 2.792(19) 1_554 ?
C18 N18 1.139(18) . ?
C21 N21 1.135(18) . ?
C22 N22 1.155(17) . ?
C23 N23 1.16(2) . ?
C24 N24 1.20(2) . ?
C25 N25 1.12(2) . ?
C26 N26 1.17(2) . ?
C27 N27 1.12(2) . ?
C28 N28 1.15(2) . ?
N30 C36 1.48(3) . ?
N30 C39 1.50(3) . ?
N30 C33 1.52(2) . ?
N31 C32 1.47(2) . ?
N31 H311 0.9000 . ?
N31 H312 0.9000 . ?
C32 C33 1.45(3) . ?
C32 H321 0.9700 . ?
C32 H322 0.9700 . ?
C33 H331 0.9700 . ?
C33 H332 0.9700 . ?
N34 C35 1.53(2) . ?
N34 H341 0.9000 . ?
N34 H342 0.9000 . ?
C35 C36 1.49(3) . ?
C35 H351 0.9700 . ?
C35 H352 0.9700 . ?
C36 H361 0.9700 . ?
C36 H362 0.9700 . ?
N37 C38 1.45(2) . ?
N37 H371 0.9000 . ?
N37 H372 0.9000 . ?
C38 C39 1.46(3) . ?
C38 H381 0.9700 . ?
C38 H382 0.9700 . ?
C39 H391 0.9700 . ?
C39 H392 0.9700 . ?
N40 C46 1.45(3) . ?
N40 C49 1.49(3) . ?
N40 C43 1.52(2) . ?
N41 C42 1.47(2) . ?
N41 H411 0.9000 . ?
N41 H412 0.9000 . ?
C42 C43 1.46(3) . ?
C42 H421 0.9700 . ?
C42 H422 0.9700 . ?
C43 H431 0.9700 . ?
C43 H432 0.9700 . ?
N44 C45 1.52(3) . ?
N44 H441 0.9000 . ?
N44 H442 0.9000 . ?
C45 C46 1.48(4) . ?
C45 H451 0.9700 . ?
C45 H452 0.9700 . ?
C46 H461 0.9700 . ?
C46 H462 0.9700 . ?
N47 C48 1.50(3) . ?
N47 H471 0.9000 . ?
N47 H472 0.9000 . ?
C48 C49 1.48(4) . ?
C48 H481 0.9700 . ?
C48 H482 0.9700 . ?
C49 H491 0.9700 . ?
C49 H492 0.9700 . ?
